data_4026384
loop_
_publ_author_name
'Jason C. Morris'
'John C. McMurtrie'
'Steven E. Bottle'
'Kathryn E. Fairfull-Smith'

_publ_section_title
;
 Generation of Profluorescent Isoindoline Nitroxides Using Click Chemistry
;
_journal_name_full 'Journal of Organic Chemistry'
_journal_page_first 4964
_journal_page_last 4972
_journal_paper_doi 10.1021/jo200613r
_journal_volume 76
_journal_year 2011
_chemical_formula_moiety 'C23 H21 N4 O3'
_chemical_formula_sum 'C23 H21 N4 O3'
_chemical_formula_weight 401.44
_chemical_name_systematic
; 
 ? 
;
_space_group_IT_number 2
_symmetry_cell_setting triclinic
_symmetry_space_group_name_Hall '-P 1'
_symmetry_space_group_name_H-M 'P -1'
_atom_sites_solution_hydrogens geom
_atom_sites_solution_primary direct
_atom_sites_solution_secondary difmap
_audit_creation_method SHELXL-97
_cell_angle_alpha 112.916(7)
_cell_angle_beta 99.112(4)
_cell_angle_gamma 95.001(5)
_cell_formula_units_Z 2
_cell_length_a 5.8079(2)
_cell_length_b 12.9919(11)
_cell_length_c 14.7368(9)
_cell_measurement_reflns_used 3149
_cell_measurement_temperature 173(2)
_cell_measurement_theta_max 28.6945
_cell_measurement_theta_min 3.1439
_cell_volume 997.65(13)
_computing_cell_refinement
;
CrysAlis RED, Oxford Diffraction Ltd.,
Version 1.171.32.13 (release 29-11-2007 CrysAlis171 .NET)
(compiled Nov 29 2007,17:23:28)
;
_computing_data_collection
;
CrysAlis CCD, Oxford Diffraction Ltd.,
Version 1.171.32.13 (release 29-11-2007 CrysAlis171 .NET)
(compiled Nov 29 2007,17:23:28)
;
_computing_data_reduction
;
CrysAlis RED, Oxford Diffraction Ltd.,
Version 1.171.32.13 (release 29-11-2007 CrysAlis171 .NET)
(compiled Nov 29 2007,17:23:28)
;
_computing_molecular_graphics
;ORTEPIII (Farrugia, 1997)
WINGX-32 (Farrugia, 1999)
;
_computing_publication_material 'enCIFer 1.0 (CCDC, 2003)'
_computing_structure_refinement 'SHELXL-97 (Sheldrick, 1997)'
_computing_structure_solution 'SIR97 (Altomare, et. al. 1997)'
_diffrn_ambient_temperature 173(2)
_diffrn_detector_area_resol_mean 16.0774
_diffrn_measured_fraction_theta_full 0.998
_diffrn_measured_fraction_theta_max 0.861
_diffrn_measurement_device_type 'Oxford Diffraction Gemini'
_diffrn_measurement_method \w
_diffrn_radiation_monochromator graphite
_diffrn_radiation_source 'Enhance (Mo) X-ray Source'
_diffrn_radiation_type MoK\a
_diffrn_radiation_wavelength 0.71073
_diffrn_reflns_av_R_equivalents 0.0180
_diffrn_reflns_av_sigmaI/netI 0.0499
_diffrn_reflns_limit_h_max 7
_diffrn_reflns_limit_h_min -7
_diffrn_reflns_limit_k_max 17
_diffrn_reflns_limit_k_min -14
_diffrn_reflns_limit_l_max 19
_diffrn_reflns_limit_l_min -19
_diffrn_reflns_number 6999
_diffrn_reflns_theta_full 25.00
_diffrn_reflns_theta_max 28.76
_diffrn_reflns_theta_min 3.15
_diffrn_standards_decay_% 0
_diffrn_standards_number 0
_exptl_absorpt_coefficient_mu 0.091
_exptl_absorpt_correction_T_max 1
_exptl_absorpt_correction_T_min 0.998
_exptl_absorpt_correction_type multi-scan
_exptl_absorpt_process_details
;
CrysAlis RED, Oxford Diffraction Ltd.,
Version 1.171.32.29 (release 10-06-2008 CrysAlis171 .NET)
(compiled Jun 10 2008,16:49:55)
empirical absorption correction using spherical harmonics,
 implemented in SCALE3 ABSPACK scaling algorithm.
;
_exptl_crystal_colour yellow
_exptl_crystal_density_diffrn 1.336
_exptl_crystal_description prism
_exptl_crystal_F_000 422
_exptl_crystal_size_max 0.30
_exptl_crystal_size_mid 0.26
_exptl_crystal_size_min 0.12
_refine_diff_density_max 0.224
_refine_diff_density_min -0.187
_refine_diff_density_rms 0.036
_refine_ls_extinction_method none
_refine_ls_goodness_of_fit_ref 1.032
_refine_ls_hydrogen_treatment constr
_refine_ls_matrix_type full
_refine_ls_number_parameters 275
_refine_ls_number_reflns 4461
_refine_ls_number_restraints 0
_refine_ls_restrained_S_all 1.032
_refine_ls_R_factor_all 0.0624
_refine_ls_R_factor_gt 0.0364
_refine_ls_shift/su_max 0.001
_refine_ls_shift/su_mean 0.000
_refine_ls_structure_factor_coef Fsqd
_refine_ls_weighting_details 'calc w=1/[\s^2^(Fo^2^)+(0.0250P)^2^+0.0000P] where P=(Fo^2^+2Fc^2^)/3'
_refine_ls_weighting_scheme calc
_refine_ls_wR_factor_gt 0.0667
_refine_ls_wR_factor_ref 0.0695
_reflns_number_gt 2942
_reflns_number_total 4461
_reflns_threshold_expression >2sigma(I)
_cod_data_source_file jo200613r_si_001.cif
_cod_data_source_block 10
_cod_original_cell_volume 997.66(13)
_cod_database_code 4026384

loop_
_symmetry_equiv_pos_as_xyz
'x, y, z'
'-x, -y, -z'

loop_
_atom_site_label
_atom_site_type_symbol
_atom_site_fract_x
_atom_site_fract_y
_atom_site_fract_z
_atom_site_U_iso_or_equiv
_atom_site_adp_type
_atom_site_occupancy
_atom_site_symmetry_multiplicity
_atom_site_calc_flag
_atom_site_refinement_flags
C1 C 0.8829(2) 0.92646(11) 0.22684(10) 0.0250(3) Uani 1 1 d .
C2 C 1.1534(2) 1.09253(10) 0.34794(9) 0.0229(3) Uani 1 1 d .
C3 C 1.3635(2) 1.16290(11) 0.36611(10) 0.0276(3) Uani 1 1 d .
H3 H 1.4496 1.1531 0.3144 0.033 Uiso 1 1 calc R
C4 C 1.4449(2) 1.24784(11) 0.46146(10) 0.0310(3) Uani 1 1 d .
H4 H 1.5897 1.2967 0.4756 0.037 Uiso 1 1 calc R
C5 C 1.3184(2) 1.26298(11) 0.53706(10) 0.0298(3) Uani 1 1 d .
H5 H 1.3768 1.3222 0.6021 0.036 Uiso 1 1 calc R
C6 C 1.1083(2) 1.19228(10) 0.51800(9) 0.0264(3) Uani 1 1 d .
H6 H 1.0218 1.2031 0.5697 0.032 Uiso 1 1 calc R
C7 C 1.0229(2) 1.10447(10) 0.42225(9) 0.0230(3) Uani 1 1 d .
C8 C 0.8161(2) 1.02190(10) 0.39828(9) 0.0245(3) Uani 1 1 d .
H8 H 0.7245 1.0276 0.4475 0.029 Uiso 1 1 calc R
C9 C 0.7526(2) 0.93666(10) 0.30636(9) 0.0226(3) Uani 1 1 d .
C10 C 0.5155(2) 0.73981(11) 0.21613(9) 0.0270(3) Uani 1 1 d .
H10 H 0.6103 0.7023 0.1704 0.032 Uiso 1 1 calc R
C11 C 0.3107(2) 0.69370(11) 0.23053(9) 0.0247(3) Uani 1 1 d .
C12 C 0.1932(2) 0.57508(11) 0.18832(9) 0.0242(3) Uani 1 1 d .
C13 C 0.0668(2) 0.53781(10) 0.24618(9) 0.0243(3) Uani 1 1 d .
H13 H 0.0448 0.5902 0.3092 0.029 Uiso 1 1 calc R
C14 C -0.0262(2) 0.42391(10) 0.21100(9) 0.0221(3) Uani 1 1 d .
C15 C 0.0032(2) 0.34607(10) 0.11862(9) 0.0231(3) Uani 1 1 d .
C16 C 0.1226(2) 0.38280(11) 0.05914(9) 0.0276(3) Uani 1 1 d .
H16 H 0.1394 0.3305 -0.0049 0.033 Uiso 1 1 calc R
C17 C 0.2170(2) 0.49662(11) 0.09437(9) 0.0283(3) Uani 1 1 d .
H17 H 0.2992 0.5217 0.0540 0.034 Uiso 1 1 calc R
C18 C -0.1531(2) 0.36784(10) 0.26572(9) 0.0234(3) Uani 1 1 d .
C19 C -0.3915(2) 0.40442(12) 0.28129(11) 0.0348(3) Uani 1 1 d .
H19A H -0.4841 0.3984 0.2172 0.052 Uiso 1 1 calc R
H19B H -0.3664 0.4831 0.3311 0.052 Uiso 1 1 calc R
H19C H -0.4771 0.3553 0.3055 0.052 Uiso 1 1 calc R
C20 C -0.0003(2) 0.38102(12) 0.36489(10) 0.0346(3) Uani 1 1 d .
H20A H -0.0823 0.3350 0.3930 0.052 Uiso 1 1 calc R
H20B H 0.0291 0.4608 0.4125 0.052 Uiso 1 1 calc R
H20C H 0.1506 0.3558 0.3530 0.052 Uiso 1 1 calc R
C21 C -0.0970(2) 0.22660(11) 0.09839(9) 0.0246(3) Uani 1 1 d .
C22 C 0.0910(2) 0.15051(11) 0.09351(10) 0.0299(3) Uani 1 1 d .
H22A H 0.1497 0.1344 0.0314 0.045 Uiso 1 1 calc R
H22B H 0.0217 0.0794 0.0942 0.045 Uiso 1 1 calc R
H22C H 0.2221 0.1890 0.1518 0.045 Uiso 1 1 calc R
C23 C -0.3007(2) 0.17163(12) 0.00621(10) 0.0378(4) Uani 1 1 d .
H23A H -0.4182 0.2222 0.0111 0.057 Uiso 1 1 calc R
H23B H -0.3746 0.0995 0.0036 0.057 Uiso 1 1 calc R
H23C H -0.2396 0.1579 -0.0551 0.057 Uiso 1 1 calc R
N1 N 0.55411(18) 0.85065(9) 0.28126(8) 0.0247(2) Uani 1 1 d .
N2 N 0.38034(18) 0.87311(9) 0.33477(8) 0.0291(3) Uani 1 1 d .
N3 N 0.23207(18) 0.77797(9) 0.30309(8) 0.0291(3) Uani 1 1 d .
N4 N -0.19076(18) 0.24770(9) 0.19176(8) 0.0299(3) Uani 1 1 d .
O1 O 0.83479(16) 0.85345(8) 0.14214(7) 0.0363(2) Uani 1 1 d .
O2 O 1.07807(14) 1.00678(7) 0.25241(6) 0.0259(2) Uani 1 1 d .
O3 O -0.28635(16) 0.16750(8) 0.21021(7) 0.0380(2) Uani 1 1 d .

loop_
_atom_site_aniso_label
_atom_site_aniso_U_11
_atom_site_aniso_U_22
_atom_site_aniso_U_33
_atom_site_aniso_U_23
_atom_site_aniso_U_13
_atom_site_aniso_U_12
C1 0.0289(7) 0.0239(7) 0.0243(7) 0.0118(6) 0.0065(6) 0.0041(6)
C2 0.0285(7) 0.0194(7) 0.0232(7) 0.0104(6) 0.0060(6) 0.0072(6)
C3 0.0267(7) 0.0294(8) 0.0329(8) 0.0172(6) 0.0110(6) 0.0068(6)
C4 0.0266(7) 0.0295(8) 0.0378(8) 0.0170(7) 0.0030(6) 0.0013(6)
C5 0.0344(8) 0.0246(7) 0.0275(8) 0.0095(6) 0.0019(6) 0.0043(6)
C6 0.0346(8) 0.0242(7) 0.0238(7) 0.0113(6) 0.0095(6) 0.0078(6)
C7 0.0270(7) 0.0209(7) 0.0256(7) 0.0126(6) 0.0084(6) 0.0074(6)
C8 0.0296(7) 0.0237(7) 0.0263(7) 0.0128(6) 0.0133(6) 0.0089(6)
C9 0.0247(7) 0.0197(7) 0.0275(7) 0.0126(6) 0.0088(6) 0.0045(6)
C10 0.0352(8) 0.0216(7) 0.0245(7) 0.0082(6) 0.0105(6) 0.0044(6)
C11 0.0280(7) 0.0247(7) 0.0246(7) 0.0132(6) 0.0061(6) 0.0048(6)
C12 0.0246(7) 0.0243(7) 0.0256(7) 0.0127(6) 0.0042(5) 0.0039(6)
C13 0.0262(7) 0.0234(7) 0.0238(7) 0.0091(6) 0.0072(5) 0.0058(6)
C14 0.0189(6) 0.0264(7) 0.0227(7) 0.0114(6) 0.0050(5) 0.0051(6)
C15 0.0220(7) 0.0248(7) 0.0222(7) 0.0102(6) 0.0036(5) 0.0022(6)
C16 0.0343(8) 0.0266(7) 0.0200(7) 0.0076(6) 0.0075(6) 0.0016(6)
C17 0.0336(8) 0.0303(8) 0.0252(7) 0.0160(6) 0.0081(6) 0.0010(6)
C18 0.0242(7) 0.0210(7) 0.0262(7) 0.0089(6) 0.0097(5) 0.0044(6)
C19 0.0284(8) 0.0322(8) 0.0494(9) 0.0183(7) 0.0177(7) 0.0079(6)
C20 0.0353(8) 0.0415(9) 0.0322(8) 0.0205(7) 0.0089(6) 0.0033(7)
C21 0.0262(7) 0.0236(7) 0.0224(7) 0.0073(6) 0.0084(5) 0.0002(6)
C22 0.0350(8) 0.0239(7) 0.0314(8) 0.0103(6) 0.0118(6) 0.0039(6)
C23 0.0329(8) 0.0372(9) 0.0356(9) 0.0117(7) 0.0017(6) -0.0075(7)
N1 0.0280(6) 0.0231(6) 0.0262(6) 0.0116(5) 0.0099(5) 0.0050(5)
N2 0.0274(6) 0.0254(6) 0.0385(7) 0.0140(5) 0.0142(5) 0.0060(5)
N3 0.0288(6) 0.0235(6) 0.0371(7) 0.0131(5) 0.0108(5) 0.0046(5)
N4 0.0366(7) 0.0231(6) 0.0339(7) 0.0124(5) 0.0176(5) 0.0027(5)
O1 0.0447(6) 0.0352(6) 0.0226(5) 0.0056(5) 0.0107(4) -0.0032(5)
O2 0.0300(5) 0.0259(5) 0.0244(5) 0.0111(4) 0.0114(4) 0.0033(4)
O3 0.0472(6) 0.0263(5) 0.0475(6) 0.0175(5) 0.0250(5) 0.0018(5)

loop_
_atom_type_symbol
_atom_type_description
_atom_type_scat_dispersion_real
_atom_type_scat_dispersion_imag
_atom_type_scat_source
C C 0.0033 0.0016 'International Tables Vol C Tables 4.2.6.8 and 6.1.1.4'
H H 0.0000 0.0000 'International Tables Vol C Tables 4.2.6.8 and 6.1.1.4'
N N 0.0061 0.0033 'International Tables Vol C Tables 4.2.6.8 and 6.1.1.4'
O O 0.0106 0.0060 'International Tables Vol C Tables 4.2.6.8 and 6.1.1.4'

loop_
_geom_angle_atom_site_label_1
_geom_angle_atom_site_label_2
_geom_angle_atom_site_label_3
_geom_angle
O1 C1 O2 117.86(11)
O1 C1 C9 125.92(12)
O2 C1 C9 116.21(11)
O2 C2 C3 117.02(11)
O2 C2 C7 120.63(11)
C3 C2 C7 122.33(12)
C4 C3 C2 118.17(12)
C4 C3 H3 120.9
C2 C3 H3 120.9
C3 C4 C5 121.09(13)
C3 C4 H4 119.5
C5 C4 H4 119.5
C6 C5 C4 120.26(12)
C6 C5 H5 119.9
C4 C5 H5 119.9
C5 C6 C7 119.88(12)
C5 C6 H6 120.1
C7 C6 H6 120.1
C2 C7 C6 118.26(12)
C2 C7 C8 118.17(11)
C6 C7 C8 123.45(12)
C9 C8 C7 119.98(12)
C9 C8 H8 120.0
C7 C8 H8 120.0
C8 C9 N1 121.49(11)
C8 C9 C1 122.06(12)
N1 C9 C1 116.45(11)
N1 C10 C11 105.17(11)
N1 C10 H10 127.4
C11 C10 H10 127.4
N3 C11 C10 107.98(11)
N3 C11 C12 121.71(11)
C10 C11 C12 130.04(11)
C17 C12 C13 119.00(12)
C17 C12 C11 121.70(11)
C13 C12 C11 119.17(11)
C14 C13 C12 119.63(11)
C14 C13 H13 120.2
C12 C13 H13 120.2
C13 C14 C15 120.96(11)
C13 C14 C18 126.83(11)
C15 C14 C18 112.12(11)
C14 C15 C16 119.86(12)
C14 C15 C21 112.17(11)
C16 C15 C21 127.93(11)
C17 C16 C15 119.30(11)
C17 C16 H16 120.4
C15 C16 H16 120.4
C16 C17 C12 121.22(12)
C16 C17 H17 119.4
C12 C17 H17 119.4
N4 C18 C14 99.92(9)
N4 C18 C20 109.75(10)
C14 C18 C20 112.65(10)
N4 C18 C19 109.54(10)
C14 C18 C19 113.59(10)
C20 C18 C19 110.82(10)
C18 C19 H19A 109.5
C18 C19 H19B 109.5
H19A C19 H19B 109.5
C18 C19 H19C 109.5
H19A C19 H19C 109.5
H19B C19 H19C 109.5
C18 C20 H20A 109.5
C18 C20 H20B 109.5
H20A C20 H20B 109.5
C18 C20 H20C 109.5
H20A C20 H20C 109.5
H20B C20 H20C 109.5
N4 C21 C15 99.88(9)
N4 C21 C22 109.02(10)
C15 C21 C22 113.19(10)
N4 C21 C23 109.36(10)
C15 C21 C23 113.57(11)
C22 C21 C23 111.14(11)
C21 C22 H22A 109.5
C21 C22 H22B 109.5
H22A C22 H22B 109.5
C21 C22 H22C 109.5
H22A C22 H22C 109.5
H22B C22 H22C 109.5
C21 C23 H23A 109.5
C21 C23 H23B 109.5
H23A C23 H23B 109.5
C21 C23 H23C 109.5
H23A C23 H23C 109.5
H23B C23 H23C 109.5
C10 N1 N2 110.47(10)
C10 N1 C9 129.92(10)
N2 N1 C9 119.22(10)
N3 N2 N1 106.89(9)
N2 N3 C11 109.48(10)
O3 N4 C18 121.45(10)
O3 N4 C21 122.54(10)
C18 N4 C21 115.90(10)
C1 O2 C2 122.82(9)

loop_
_geom_bond_atom_site_label_1
_geom_bond_atom_site_label_2
_geom_bond_distance
C1 O1 1.2071(14)
C1 O2 1.3666(14)
C1 C9 1.4635(16)
C2 O2 1.3831(14)
C2 C3 1.3812(17)
C2 C7 1.3960(16)
C3 C4 1.3809(18)
C3 H3 0.9500
C4 C5 1.3903(17)
C4 H4 0.9500
C5 C6 1.3810(18)
C5 H5 0.9500
C6 C7 1.4017(17)
C6 H6 0.9500
C7 C8 1.4363(17)
C8 C9 1.3416(16)
C8 H8 0.9500
C9 N1 1.4257(15)
C10 N1 1.3580(15)
C10 C11 1.3689(17)
C10 H10 0.9500
C11 N3 1.3714(15)
C11 C12 1.4707(17)
C12 C17 1.4002(16)
C12 C13 1.3997(16)
C13 C14 1.3874(17)
C13 H13 0.9500
C14 C15 1.3918(16)
C14 C18 1.5086(17)
C15 C16 1.3920(17)
C15 C21 1.5046(17)
C16 C17 1.3883(17)
C16 H16 0.9500
C17 H17 0.9500
C18 N4 1.4874(15)
C18 C20 1.5233(17)
C18 C19 1.5249(16)
C19 H19A 0.9800
C19 H19B 0.9800
C19 H19C 0.9800
C20 H20A 0.9800
C20 H20B 0.9800
C20 H20C 0.9800
C21 N4 1.4948(15)
C21 C22 1.5270(17)
C21 C23 1.5306(17)
C22 H22A 0.9800
C22 H22B 0.9800
C22 H22C 0.9800
C23 H23A 0.9800
C23 H23B 0.9800
C23 H23C 0.9800
N1 N2 1.3601(13)
N2 N3 1.3133(14)
N4 O3 1.2788(13)

loop_
_geom_torsion_atom_site_label_1
_geom_torsion_atom_site_label_2
_geom_torsion_atom_site_label_3
_geom_torsion_atom_site_label_4
_geom_torsion
O2 C2 C3 C4 -178.78(11)
C7 C2 C3 C4 -0.13(18)
C2 C3 C4 C5 -0.52(19)
C3 C4 C5 C6 0.39(19)
C4 C5 C6 C7 0.39(19)
O2 C2 C7 C6 179.49(10)
C3 C2 C7 C6 0.88(18)
O2 C2 C7 C8 3.28(16)
C3 C2 C7 C8 -175.32(11)
C5 C6 C7 C2 -1.00(18)
C5 C6 C7 C8 174.99(12)
C2 C7 C8 C9 -0.37(17)
C6 C7 C8 C9 -176.37(12)
C7 C8 C9 N1 177.41(11)
C7 C8 C9 C1 -2.27(18)
O1 C1 C9 C8 -178.83(12)
O2 C1 C9 C8 2.01(17)
O1 C1 C9 N1 1.48(19)
O2 C1 C9 N1 -177.69(10)
N1 C10 C11 N3 0.35(14)
N1 C10 C11 C12 -173.61(12)
N3 C11 C12 C17 158.32(12)
C10 C11 C12 C17 -28.4(2)
N3 C11 C12 C13 -25.80(17)
C10 C11 C12 C13 147.45(13)
C17 C12 C13 C14 1.89(17)
C11 C12 C13 C14 -174.10(11)
C12 C13 C14 C15 -0.35(18)
C12 C13 C14 C18 175.87(11)
C13 C14 C15 C16 -1.56(18)
C18 C14 C15 C16 -178.29(10)
C13 C14 C15 C21 176.13(11)
C18 C14 C15 C21 -0.60(14)
C14 C15 C16 C17 1.87(18)
C21 C15 C16 C17 -175.41(12)
C15 C16 C17 C12 -0.31(19)
C13 C12 C17 C16 -1.57(18)
C11 C12 C17 C16 174.32(12)
C13 C14 C18 N4 -176.37(12)
C15 C14 C18 N4 0.13(12)
C13 C14 C18 C20 -59.96(16)
C15 C14 C18 C20 116.54(12)
C13 C14 C18 C19 67.09(16)
C15 C14 C18 C19 -116.41(12)
C14 C15 C21 N4 0.76(13)
C16 C15 C21 N4 178.22(12)
C14 C15 C21 C22 -114.99(12)
C16 C15 C21 C22 62.46(17)
C14 C15 C21 C23 117.06(12)
C16 C15 C21 C23 -65.48(17)
C11 C10 N1 N2 0.21(14)
C11 C10 N1 C9 172.92(12)
C8 C9 N1 C10 -149.00(13)
C1 C9 N1 C10 30.69(18)
C8 C9 N1 N2 23.17(17)
C1 C9 N1 N2 -157.14(11)
C10 N1 N2 N3 -0.71(13)
C9 N1 N2 N3 -174.31(10)
N1 N2 N3 C11 0.92(13)
C10 C11 N3 N2 -0.81(14)
C12 C11 N3 N2 173.76(11)
C14 C18 N4 O3 176.79(11)
C20 C18 N4 O3 58.22(14)
C19 C18 N4 O3 -63.65(14)
C14 C18 N4 C21 0.39(12)
C20 C18 N4 C21 -118.18(11)
C19 C18 N4 C21 119.95(11)
C15 C21 N4 O3 -177.06(11)
C22 C21 N4 O3 -58.19(15)
C23 C21 N4 O3 63.51(15)
C15 C21 N4 C18 -0.71(13)
C22 C21 N4 C18 118.16(11)
C23 C21 N4 C18 -120.14(12)
O1 C1 O2 C2 -178.26(11)
C9 C1 O2 C2 0.98(16)
C3 C2 O2 C1 175.04(11)
C7 C2 O2 C1 -3.63(16)
